data_2013410
loop_
_publ_author_name
'Avasthi, Kamlakar'
'Bhagat, Deepa'
'Bal, Chandralata'
'Sharon, Ashoke'
'Yadav, Umesh'
'Maulik, Prakas R.'

_publ_section_title
;
 Unusual molecular conformation in dissymmetric propylene-linker
 compounds containing pyrazolo[3,4-<i>d</i>]pyrimidine and phthalimide
 moieties
;
_journal_issue 8
_journal_name_full 'Acta Crystallographica Section C'
_journal_page_first o409
_journal_page_last o412
_journal_paper_doi 10.1107/S0108270103011442
_journal_volume 59
_journal_year 2003
_chemical_formula_iupac 'C21 H22 N6 O2 S'
_chemical_formula_moiety 'C21 H22 N6 O2 S'
_chemical_formula_sum 'C21 H22 N6 O2 S'
_chemical_formula_weight 422.51
_chemical_melting_point 467
_chemical_name_common Parazolo[3,4-d]pyrimidine
_chemical_name_systematic
;
6-Methylsulfanyl-1-phthalimidopropyl-4-pyrrolidino-1H-
pyrazolo[3,4-d]pyrimidine
;
_space_group_IT_number 2
_symmetry_cell_setting triclinic
_symmetry_space_group_name_Hall '-P 1'
_symmetry_space_group_name_H-M 'P -1'
_atom_sites_solution_hydrogens geom
_atom_sites_solution_primary direct
_atom_sites_solution_secondary difmap
_cell_angle_alpha 80.684(8)
_cell_angle_beta 82.480(10)
_cell_angle_gamma 72.685(6)
_cell_formula_units_Z 2
_cell_length_a 7.5993(6)
_cell_length_b 9.3968(7)
_cell_length_c 15.376(2)
_cell_measurement_reflns_used 49
_cell_measurement_temperature 293(2)
_cell_measurement_theta_max 12.49
_cell_measurement_theta_min 5.07
_cell_volume 1030.41(18)
_computing_cell_refinement 'XSCANS (Siemens, 1996)'
_computing_data_collection 'XSCANS (Siemens, 1996)'
_computing_data_reduction 'XSCANS (Siemens, 1996)'
_computing_molecular_graphics 'SHELXTL (Bruker, 1997)'
_computing_publication_material 'SHELXTL (Bruker, 1997)'
_computing_structure_refinement 'SHELXTL (Bruker, 1997)'
_computing_structure_solution 'SHELXTL (Bruker, 1997)'
_diffrn_ambient_temperature 293(2)
_diffrn_measured_fraction_theta_full 0.987
_diffrn_measured_fraction_theta_max 0.987
_diffrn_measurement_device_type 'Bruker P4 diffractometer'
_diffrn_measurement_method \q-2\q
_diffrn_radiation_monochromator graphite
_diffrn_radiation_source 'fine-focus sealed tube'
_diffrn_radiation_type MoK\a
_diffrn_radiation_wavelength 0.71073
_diffrn_reflns_av_R_equivalents 0.0628
_diffrn_reflns_av_sigmaI/netI 0.0547
_diffrn_reflns_limit_h_max 1
_diffrn_reflns_limit_h_min -8
_diffrn_reflns_limit_k_max 10
_diffrn_reflns_limit_k_min -11
_diffrn_reflns_limit_l_max 18
_diffrn_reflns_limit_l_min -18
_diffrn_reflns_number 4402
_diffrn_reflns_theta_full 25.00
_diffrn_reflns_theta_max 25.00
_diffrn_reflns_theta_min 2.29
_diffrn_standards_decay_% none
_diffrn_standards_interval_count 97
_diffrn_standards_interval_time 60
_diffrn_standards_number 3
_exptl_absorpt_coefficient_mu 0.188
_exptl_absorpt_correction_type none
_exptl_crystal_colour colourless
_exptl_crystal_density_diffrn 1.362
_exptl_crystal_density_method 'not measured'
_exptl_crystal_description Block
_exptl_crystal_F_000 444
_exptl_crystal_size_max 0.28
_exptl_crystal_size_mid 0.20
_exptl_crystal_size_min 0.16
_refine_diff_density_max 0.368
_refine_diff_density_min -0.312
_refine_ls_extinction_coef 0.024(4)
_refine_ls_extinction_expression Fc^*^=kFc[1+0.001xFc^2^\l^3^/sin(2\q)]^-1/4^
_refine_ls_extinction_method SHELXL97
_refine_ls_goodness_of_fit_ref 1.057
_refine_ls_hydrogen_treatment constr
_refine_ls_matrix_type full
_refine_ls_number_parameters 273
_refine_ls_number_reflns 3580
_refine_ls_number_restraints 0
_refine_ls_restrained_S_all 1.057
_refine_ls_R_factor_all 0.0919
_refine_ls_R_factor_gt 0.0569
_refine_ls_shift/su_max 0.000
_refine_ls_shift/su_mean 0.000
_refine_ls_structure_factor_coef Fsqd
_refine_ls_weighting_details 'calc w=1/[\s^2^(Fo^2^)+(0.0734P)^2^+0.6332P] where P=(Fo^2^+2Fc^2^)/3'
_refine_ls_weighting_scheme calc
_refine_ls_wR_factor_gt 0.1403
_refine_ls_wR_factor_ref 0.1707
_reflns_number_gt 2420
_reflns_number_total 3580
_reflns_threshold_expression I>2\s(I)
_cod_data_source_file de1208.cif
_cod_data_source_block VII
_cod_depositor_comments
;
The following automatic conversions were performed:
'_symmetry_cell_setting' value 'Triclinic' changed to 'triclinic'
according to '/home/saulius/struct/CIF-dictionaries/cif_core.dic'
dictionary named 'cif_core.dic' version 2.4.1 from 2010-06-29.

Automatic conversion script
Id: cif_fix_enum 1527 2010-12-29 10:47:43Z saulius 

The following automatic conversions were performed:

'_symmetry_cell_setting' value 'Triclinic' changed to 'triclinic'
according to /home/saulius/struct/CIF-dictionaries/cif_core.dic
dictionary named 'cif_core.dic' version 2.4.1 from 2010-06-29.

Automatic conversion script
Id: cif_fix_values 1715 2011-07-08 13:25:40Z adriana 
;
_cod_original_cell_volume 1030.54(19)
_cod_database_code 2013410

loop_
_symmetry_equiv_pos_as_xyz
'x, y, z'
'-x, -y, -z'

loop_
_atom_site_label
_atom_site_fract_x
_atom_site_fract_y
_atom_site_fract_z
_atom_site_U_iso_or_equiv
_atom_site_adp_type
_atom_site_calc_flag
_atom_site_refinement_flags
_atom_site_occupancy
_atom_site_disorder_assembly
_atom_site_disorder_group
_atom_site_type_symbol
N1 0.2492(3) 0.3246(3) 0.34426(16) 0.0464(6) Uani d . 1 . . N
S1 0.50532(13) -0.22207(10) 0.32030(6) 0.0598(3) Uani d . 1 . . S
N2 0.1435(4) 0.4122(3) 0.40541(17) 0.0522(7) Uani d . 1 . . N
C3 0.1152(4) 0.3178(3) 0.4758(2) 0.0495(8) Uani d . 1 . . C
H3 0.0465 0.3474 0.5278 0.059 Uiso calc R 1 . . H
C3A 0.2019(4) 0.1659(3) 0.46264(18) 0.0394(7) Uani d . 1 . . C
C4 0.2307(4) 0.0171(3) 0.50724(18) 0.0399(7) Uani d . 1 . . C
N5 0.3250(3) -0.1001(3) 0.46341(16) 0.0437(6) Uani d . 1 . . N
C6 0.3923(4) -0.0695(3) 0.38007(19) 0.0440(7) Uani d . 1 . . C
C7A 0.2867(4) 0.1767(3) 0.37552(18) 0.0400(7) Uani d . 1 . . C
N7 0.3843(3) 0.0622(3) 0.33112(16) 0.0460(6) Uani d . 1 . . N
C8 0.3139(4) 0.3909(4) 0.2585(2) 0.0519(8) Uani d . 1 . . C
H8A 0.4206 0.3174 0.2346 0.062 Uiso calc R 1 . . H
H8B 0.3543 0.4760 0.2670 0.062 Uiso calc R 1 . . H
C9 0.1714(4) 0.4431(3) 0.1917(2) 0.0503(8) Uani d . 1 . . C
H9A 0.1237 0.3602 0.1865 0.060 Uiso calc R 1 . . H
H9B 0.2311 0.4710 0.1345 0.060 Uiso calc R 1 . . H
C10 0.0114(5) 0.5752(4) 0.2155(2) 0.0622(9) Uani d . 1 . . C
H10A -0.0629 0.5424 0.2667 0.075 Uiso calc R 1 . . H
H10B 0.0593 0.6515 0.2315 0.075 Uiso calc R 1 . . H
N11 -0.1056(4) 0.6409(3) 0.14279(17) 0.0554(7) Uani d . 1 . . N
C12 -0.0694(5) 0.7485(4) 0.0751(2) 0.0526(8) Uani d . 1 . . C
C12A -0.2217(4) 0.7849(3) 0.0169(2) 0.0487(8) Uani d . 1 . . C
C13 -0.2566(5) 0.8877(4) -0.0577(2) 0.0627(10) Uani d . 1 . . C
H13 -0.1772 0.9458 -0.0806 0.075 Uiso calc R 1 . . H
C14 -0.4164(6) 0.9008(5) -0.0974(2) 0.0758(12) Uani d . 1 . . C
H14 -0.4444 0.9682 -0.1484 0.091 Uiso calc R 1 . . H
C15 -0.5334(6) 0.8148(5) -0.0619(3) 0.0794(12) Uani d . 1 . . C
H15 -0.6399 0.8264 -0.0892 0.095 Uiso calc R 1 . . H
C16 -0.4968(5) 0.7125(4) 0.0127(3) 0.0694(10) Uani d . 1 . . C
H16 -0.5760 0.6545 0.0362 0.083 Uiso calc R 1 . . H
C16A -0.3389(4) 0.6994(4) 0.0511(2) 0.0510(8) Uani d . 1 . . C
C17 -0.2646(5) 0.6038(4) 0.1320(2) 0.0565(9) Uani d . 1 . . C
N18 0.1682(3) -0.0140(3) 0.59133(15) 0.0446(6) Uani d . 1 . . N
C19 0.0738(5) 0.0986(4) 0.64980(19) 0.0512(8) Uani d . 1 . . C
H19A -0.0526 0.1474 0.6355 0.061 Uiso calc R 1 . . H
H19B 0.1386 0.1743 0.6463 0.061 Uiso calc R 1 . . H
C20 0.0790(9) 0.0072(5) 0.7397(3) 0.119(2) Uani d . 1 . . C
H20A 0.1677 0.0271 0.7726 0.143 Uiso calc R 1 . . H
H20B -0.0418 0.0351 0.7722 0.143 Uiso calc R 1 . . H
C21 0.1289(8) -0.1437(5) 0.7303(3) 0.0941(15) Uani d . 1 . . C
H21A 0.0209 -0.1809 0.7437 0.113 Uiso calc R 1 . . H
H21B 0.2188 -0.1995 0.7717 0.113 Uiso calc R 1 . . H
C22 0.2100(5) -0.1676(3) 0.6380(2) 0.0495(8) Uani d . 1 . . C
H22A 0.3423 -0.2150 0.6361 0.059 Uiso calc R 1 . . H
H22B 0.1520 -0.2289 0.6129 0.059 Uiso calc R 1 . . H
C23 0.5128(6) -0.3815(4) 0.4019(3) 0.0680(10) Uani d . 1 . . C
H23A 0.5626 -0.3688 0.4534 0.102 Uiso calc R 1 . . H
H23B 0.5900 -0.4705 0.3785 0.102 Uiso calc R 1 . . H
H23C 0.3900 -0.3910 0.4176 0.102 Uiso calc R 1 . . H
O24 0.0614(4) 0.7986(3) 0.06936(19) 0.0785(8) Uani d . 1 . . O
O25 -0.3234(4) 0.5116(3) 0.18172(19) 0.0795(8) Uani d . 1 . . O

loop_
_atom_site_aniso_label
_atom_site_aniso_U_11
_atom_site_aniso_U_22
_atom_site_aniso_U_33
_atom_site_aniso_U_12
_atom_site_aniso_U_13
_atom_site_aniso_U_23
N1 0.0495(15) 0.0437(14) 0.0417(13) -0.0100(12) -0.0039(11) 0.0007(11)
S1 0.0694(6) 0.0484(5) 0.0552(5) -0.0091(4) 0.0067(4) -0.0126(4)
N2 0.0627(17) 0.0418(14) 0.0470(15) -0.0087(13) -0.0030(13) -0.0041(12)
C3 0.0587(19) 0.0459(17) 0.0401(16) -0.0108(15) -0.0014(14) -0.0050(14)
C3A 0.0408(16) 0.0370(15) 0.0406(15) -0.0112(12) -0.0066(12) -0.0027(12)
C4 0.0375(15) 0.0441(16) 0.0389(15) -0.0124(13) -0.0085(12) -0.0018(12)
N5 0.0446(14) 0.0420(14) 0.0438(14) -0.0117(11) -0.0047(11) -0.0042(11)
C6 0.0425(17) 0.0447(17) 0.0440(16) -0.0099(13) -0.0063(13) -0.0060(13)
C7A 0.0367(15) 0.0411(16) 0.0420(15) -0.0119(12) -0.0068(12) -0.0003(12)
N7 0.0461(14) 0.0454(14) 0.0428(13) -0.0100(11) -0.0004(11) -0.0032(11)
C8 0.0509(19) 0.0510(18) 0.0485(17) -0.0139(15) -0.0004(14) 0.0047(14)
C9 0.0576(19) 0.0446(17) 0.0426(16) -0.0091(15) -0.0020(14) -0.0004(13)
C10 0.067(2) 0.061(2) 0.0465(18) -0.0012(17) -0.0067(16) -0.0036(16)
N11 0.0533(16) 0.0570(16) 0.0464(15) -0.0070(13) -0.0027(12) 0.0027(12)
C12 0.0504(19) 0.0520(19) 0.0509(18) -0.0124(16) 0.0021(15) -0.0033(15)
C12A 0.0514(18) 0.0471(17) 0.0409(16) -0.0072(14) 0.0016(14) -0.0039(13)
C13 0.073(2) 0.060(2) 0.0463(18) -0.0137(18) 0.0086(17) -0.0034(16)
C14 0.092(3) 0.073(3) 0.0408(18) 0.014(2) -0.013(2) -0.0068(18)
C15 0.068(3) 0.096(3) 0.068(3) -0.005(2) -0.018(2) -0.020(2)
C16 0.058(2) 0.068(2) 0.080(3) -0.0117(18) -0.0041(19) -0.015(2)
C16A 0.0469(18) 0.0494(18) 0.0498(18) -0.0059(15) -0.0005(14) -0.0044(14)
C17 0.054(2) 0.0461(18) 0.058(2) -0.0065(15) 0.0076(16) -0.0003(16)
N18 0.0523(15) 0.0428(13) 0.0380(13) -0.0134(11) -0.0058(11) -0.0017(10)
C19 0.062(2) 0.0486(18) 0.0433(17) -0.0185(15) -0.0011(14) -0.0046(14)
C20 0.226(7) 0.068(3) 0.043(2) -0.031(3) 0.029(3) -0.0031(19)
C21 0.142(4) 0.066(3) 0.053(2) -0.013(3) 0.014(2) 0.0049(19)
C22 0.0559(19) 0.0428(17) 0.0510(18) -0.0178(15) -0.0106(15) 0.0031(14)
C23 0.084(3) 0.0457(19) 0.072(2) -0.0140(18) -0.005(2) -0.0106(17)
O24 0.0672(17) 0.0806(19) 0.091(2) -0.0303(15) -0.0092(14) -0.0004(15)
O25 0.0779(18) 0.0618(16) 0.0859(19) -0.0207(14) 0.0100(15) 0.0158(14)

loop_
_atom_type_symbol
_atom_type_description
_atom_type_scat_dispersion_real
_atom_type_scat_dispersion_imag
_atom_type_scat_source
C C 0.0033 0.0016 'International Tables Vol C Tables 4.2.6.8 and 6.1.1.4'
H H 0.0000 0.0000 'International Tables Vol C Tables 4.2.6.8 and 6.1.1.4'
N N 0.0061 0.0033 'International Tables Vol C Tables 4.2.6.8 and 6.1.1.4'
O O 0.0106 0.0060 'International Tables Vol C Tables 4.2.6.8 and 6.1.1.4'
S S 0.1246 0.1234 'International Tables Vol C Tables 4.2.6.8 and 6.1.1.4'

loop_
_geom_angle_atom_site_label_1
_geom_angle_atom_site_label_2
_geom_angle_atom_site_label_3
_geom_angle
C7A N1 N2 111.7(2)
C7A N1 C8 127.0(3)
N2 N1 C8 121.3(2)
C6 S1 C23 102.87(16)
C3 N2 N1 105.7(2)
N2 C3 C3A 112.0(3)
N2 C3 H3 124.0
C3A C3 H3 124.0
C7A C3A C3 103.6(2)
C7A C3A C4 115.0(2)
C3 C3A C4 141.4(3)
N18 C4 N5 117.5(3)
N18 C4 C3A 123.2(3)
N5 C4 C3A 119.3(2)
C6 N5 C4 117.7(2)
N7 C6 N5 130.0(3)
N7 C6 S1 112.0(2)
N5 C6 S1 118.0(2)
N7 C7A N1 126.1(3)
N7 C7A C3A 126.8(3)
N1 C7A C3A 107.1(2)
C6 N7 C7A 111.1(2)
N1 C8 C9 114.5(3)
N1 C8 H8A 108.6
C9 C8 H8A 108.6
N1 C8 H8B 108.6
C9 C8 H8B 108.6
H8A C8 H8B 107.6
C8 C9 C10 113.4(3)
C8 C9 H9A 108.9
C10 C9 H9A 108.9
C8 C9 H9B 108.9
C10 C9 H9B 108.9
H9A C9 H9B 107.7
N11 C10 C9 112.2(3)
N11 C10 H10A 109.2
C9 C10 H10A 109.2
N11 C10 H10B 109.2
C9 C10 H10B 109.2
H10A C10 H10B 107.9
C17 N11 C12 111.7(3)
C17 N11 C10 124.8(3)
C12 N11 C10 123.5(3)
O24 C12 N11 124.3(3)
O24 C12 C12A 129.9(3)
N11 C12 C12A 105.8(3)
C16A C12A C13 121.7(3)
C16A C12A C12 108.4(3)
C13 C12A C12 129.9(3)
C12A C13 C14 116.9(4)
C12A C13 H13 121.5
C14 C13 H13 121.5
C15 C14 C13 120.7(4)
C15 C14 H14 119.7
C13 C14 H14 119.7
C16 C15 C14 121.8(4)
C16 C15 H15 119.1
C14 C15 H15 119.1
C16A C16 C15 117.3(4)
C16A C16 H16 121.3
C15 C16 H16 121.3
C16 C16A C12A 121.6(3)
C16 C16A C17 130.2(3)
C12A C16A C17 108.1(3)
O25 C17 N11 124.1(3)
O25 C17 C16A 129.9(4)
N11 C17 C16A 106.0(3)
C4 N18 C19 124.7(2)
C4 N18 C22 122.4(3)
C19 N18 C22 112.5(2)
N18 C19 C20 102.8(3)
N18 C19 H19A 111.2
C20 C19 H19A 111.2
N18 C19 H19B 111.2
C20 C19 H19B 111.2
H19A C19 H19B 109.1
C21 C20 C19 109.4(3)
C21 C20 H20A 109.8
C19 C20 H20A 109.8
C21 C20 H20B 109.8
C19 C20 H20B 109.8
H20A C20 H20B 108.2
C20 C21 C22 110.4(3)
C20 C21 H21A 109.6
C22 C21 H21A 109.6
C20 C21 H21B 109.6
C22 C21 H21B 109.6
H21A C21 H21B 108.1
N18 C22 C21 102.6(3)
N18 C22 H22A 111.2
C21 C22 H22A 111.2
N18 C22 H22B 111.2
C21 C22 H22B 111.2
H22A C22 H22B 109.2
S1 C23 H23A 109.5
S1 C23 H23B 109.5
H23A C23 H23B 109.5
S1 C23 H23C 109.5
H23A C23 H23C 109.5
H23B C23 H23C 109.5

loop_
_geom_bond_atom_site_label_1
_geom_bond_atom_site_label_2
_geom_bond_site_symmetry_2
_geom_bond_distance
_geom_bond_publ_flag
N1 C7A . 1.352(4) ?
N1 N2 . 1.366(3) ?
N1 C8 . 1.454(4) ?
S1 C6 . 1.768(3) ?
S1 C23 . 1.784(4) ?
N2 C3 . 1.322(4) ?
C3 C3A . 1.418(4) ?
C3 H3 . 0.9300 ?
C3A C7A . 1.410(4) ?
C3A C4 . 1.422(4) ?
C4 N18 . 1.335(4) ?
C4 N5 . 1.351(4) ?
N5 C6 . 1.335(4) ?
C6 N7 . 1.330(4) ?
C7A N7 . 1.343(4) ?
C8 C9 . 1.510(4) ?
C8 H8A . 0.9700 ?
C8 H8B . 0.9700 ?
C9 C10 . 1.512(4) ?
C9 H9A . 0.9700 ?
C9 H9B . 0.9700 ?
C10 N11 . 1.460(4) ?
C10 H10A . 0.9700 ?
C10 H10B . 0.9700 ?
N11 C17 . 1.390(5) ?
N11 C12 . 1.390(4) ?
C12 O24 . 1.208(4) ?
C12 C12A . 1.481(5) ?
C12A C16A . 1.372(5) ?
C12A C13 . 1.374(4) ?
C13 C14 . 1.395(6) ?
C13 H13 . 0.9300 ?
C14 C15 . 1.378(6) ?
C14 H14 . 0.9300 ?
C15 C16 . 1.373(6) ?
C15 H15 . 0.9300 ?
C16 C16A . 1.370(5) ?
C16 H16 . 0.9300 ?
C16A C17 . 1.481(5) ?
C17 O25 . 1.209(4) ?
N18 C19 . 1.460(4) ?
N18 C22 . 1.467(4) ?
C19 C20 . 1.503(5) ?
C19 H19A . 0.9700 ?
C19 H19B . 0.9700 ?
C20 C21 . 1.381(6) ?
C20 H20A . 0.9700 ?
C20 H20B . 0.9700 ?
C21 C22 . 1.496(5) ?
C21 H21A . 0.9700 ?
C21 H21B . 0.9700 ?
C22 H22A . 0.9700 ?
C22 H22B . 0.9700 ?
C23 H23A . 0.9600 ?
C23 H23B . 0.9600 ?
C23 H23C . 0.9600 ?

loop_
_geom_hbond_atom_site_label_D
_geom_hbond_atom_site_label_H
_geom_hbond_atom_site_label_A
_geom_hbond_site_symmetry_A
_geom_hbond_distance_DH
_geom_hbond_distance_HA
_geom_hbond_distance_DA
_geom_hbond_angle_DHA
C3 H3 N2 2_566 0.93 2.58 3.351(4) 140

loop_
_geom_torsion_atom_site_label_1
_geom_torsion_atom_site_label_2
_geom_torsion_atom_site_label_3
_geom_torsion_atom_site_label_4
_geom_torsion
C7A N1 N2 C3 0.2(3)
C8 N1 N2 C3 -177.8(3)
N1 N2 C3 C3A 0.1(4)
N2 C3 C3A C7A -0.4(4)
N2 C3 C3A C4 178.2(3)
C7A C3A C4 N18 176.8(3)
C3 C3A C4 N18 -1.7(6)
C7A C3A C4 N5 -3.4(4)
C3 C3A C4 N5 178.0(4)
N18 C4 N5 C6 -178.2(2)
C3A C4 N5 C6 2.0(4)
C4 N5 C6 N7 1.1(5)
C4 N5 C6 S1 -176.7(2)
C23 S1 C6 N7 175.8(2)
C23 S1 C6 N5 -6.0(3)
N2 N1 C7A N7 178.7(3)
C8 N1 C7A N7 -3.4(5)
N2 N1 C7A C3A -0.5(3)
C8 N1 C7A C3A 177.4(3)
C3 C3A C7A N7 -178.7(3)
C4 C3A C7A N7 2.2(4)
C3 C3A C7A N1 0.5(3)
C4 C3A C7A N1 -178.5(2)
N5 C6 N7 C7A -2.3(5)
S1 C6 N7 C7A 175.6(2)
N1 C7A N7 C6 -178.6(3)
C3A C7A N7 C6 0.5(4)
C7A N1 C8 C9 102.5(3)
N2 N1 C8 C9 -79.8(4)
N1 C8 C9 C10 67.3(4)
C8 C9 C10 N11 169.3(3)
C9 C10 N11 C17 94.2(4)
C9 C10 N11 C12 -85.3(4)
C17 N11 C12 O24 -179.6(3)
C10 N11 C12 O24 0.0(5)
C17 N11 C12 C12A 1.1(3)
C10 N11 C12 C12A -179.3(3)
O24 C12 C12A C16A -179.5(4)
N11 C12 C12A C16A -0.3(3)
O24 C12 C12A C13 -1.7(6)
N11 C12 C12A C13 177.5(3)
C16A C12A C13 C14 -0.2(5)
C12 C12A C13 C14 -177.8(3)
C12A C13 C14 C15 0.7(5)
C13 C14 C15 C16 -0.8(6)
C14 C15 C16 C16A 0.3(6)
C15 C16 C16A C12A 0.2(5)
C15 C16 C16A C17 178.2(3)
C13 C12A C16A C16 -0.2(5)
C12 C12A C16A C16 177.8(3)
C13 C12A C16A C17 -178.6(3)
C12 C12A C16A C17 -0.6(3)
C12 N11 C17 O25 179.1(3)
C10 N11 C17 O25 -0.5(5)
C12 N11 C17 C16A -1.5(3)
C10 N11 C17 C16A 179.0(3)
C16 C16A C17 O25 2.4(6)
C12A C16A C17 O25 -179.3(3)
C16 C16A C17 N11 -177.0(3)
C12A C16A C17 N11 1.2(3)
N5 C4 N18 C19 176.1(3)
C3A C4 N18 C19 -4.1(4)
N5 C4 N18 C22 4.5(4)
C3A C4 N18 C22 -175.7(3)
C4 N18 C19 C20 -165.7(4)
C22 N18 C19 C20 6.7(4)
N18 C19 C20 C21 -13.5(6)
C19 C20 C21 C22 15.5(7)
C4 N18 C22 C21 174.3(3)
C19 N18 C22 C21 1.8(4)
C20 C21 C22 N18 -10.7(6)

loop_
_cod_related_entry_id
_cod_related_entry_database
_cod_related_entry_code
1 ChemSpider 21134504
